data_1517967
loop_
_publ_author_name
'Hwang, Seung Jun'
'Powers, David C.'
'Maher, Andrew G.'
'Nocera, Daniel G.'

_publ_section_title
;
 Tandem redox mediator/Ni(ii) trihalide complex photocycle for hydrogen
 evolution from HCl
;
_journal_issue 2
_journal_name_full 'Chem. Sci.'
_journal_page_first 917
_journal_paper_doi 10.1039/C4SC02357A
_journal_volume 6
_journal_year 2015
_chemical_formula_sum 'C40 H48 Cl4 Ni O4 P2'
_chemical_formula_weight 855.23
_chemical_melting_point ?
_chemical_name_common NiCl4(PPh2(THF)2)2
_chemical_name_systematic
; 
 ? 
;
_space_group_IT_number 14
_symmetry_cell_setting monoclinic
_symmetry_space_group_name_Hall '-P 2yn'
_symmetry_space_group_name_H-M 'P 1 21/n 1'
_atom_sites_solution_hydrogens geom
_atom_sites_solution_primary direct
_atom_sites_solution_secondary difmap
_audit_creation_method SHELXL-97
_cell_angle_alpha 90.00
_cell_angle_beta 106.3550(12)
_cell_angle_gamma 90.00
_cell_formula_units_Z 4
_cell_length_a 10.1261(8)
_cell_length_b 23.4579(18)
_cell_length_c 17.8192(14)
_cell_measurement_reflns_used 7748
_cell_measurement_temperature 100(2)
_cell_measurement_theta_max 25.02
_cell_measurement_theta_min 2.38
_cell_volume 4061.4(6)
_computing_cell_refinement 'SAINT 7.46A (Bruker-AXS, 2009)'
_computing_data_collection 'APEX2 v2009.3.0 (Bruker-AXS, 2009)'
_computing_data_reduction 'SAINT 7.46A (Bruker-AXS, 2009)'
_computing_molecular_graphics 'Bruker SHELXTL'
_computing_publication_material 'Bruker SHELXTL'
_computing_structure_refinement 'SHELXL-97 (Sheldrick, 2008)'
_computing_structure_solution 'SHELXS-97 (Sheldrick, 2008)'
_diffrn_ambient_temperature 100(2)
_diffrn_detector_area_resol_mean 8.3
_diffrn_measured_fraction_theta_full 0.997
_diffrn_measured_fraction_theta_max 0.997
_diffrn_measurement_device_type 'Bruker APEX-II CCD'
_diffrn_measurement_method '\f and \w scans'
_diffrn_radiation_monochromator graphite
_diffrn_radiation_source 'fine-focus sealed tube'
_diffrn_radiation_type MoK\a
_diffrn_radiation_wavelength 0.71073
_diffrn_reflns_av_R_equivalents 0.0668
_diffrn_reflns_av_sigmaI/netI 0.0410
_diffrn_reflns_limit_h_max 12
_diffrn_reflns_limit_h_min -12
_diffrn_reflns_limit_k_max 27
_diffrn_reflns_limit_k_min -27
_diffrn_reflns_limit_l_max 21
_diffrn_reflns_limit_l_min -21
_diffrn_reflns_number 44051
_diffrn_reflns_theta_full 25.10
_diffrn_reflns_theta_max 25.10
_diffrn_reflns_theta_min 1.47
_exptl_absorpt_coefficient_mu 0.859
_exptl_absorpt_correction_T_max 0.8191
_exptl_absorpt_correction_T_min 0.6370
_exptl_absorpt_correction_type multi-scan
_exptl_absorpt_process_details 'SADABS (Sheldrick, 2008)'
_exptl_crystal_colour green
_exptl_crystal_density_diffrn 1.399
_exptl_crystal_density_meas ?
_exptl_crystal_density_method 'not measured'
_exptl_crystal_description plate
_exptl_crystal_F_000 1784
_exptl_crystal_size_max 0.58
_exptl_crystal_size_mid 0.36
_exptl_crystal_size_min 0.24
_refine_diff_density_max 0.909
_refine_diff_density_min -0.870
_refine_diff_density_rms 0.080
_refine_ls_extinction_method none
_refine_ls_goodness_of_fit_ref 1.118
_refine_ls_hydrogen_treatment mixed
_refine_ls_matrix_type full
_refine_ls_number_parameters 448
_refine_ls_number_reflns 7212
_refine_ls_number_restraints 94
_refine_ls_restrained_S_all 1.131
_refine_ls_R_factor_all 0.0789
_refine_ls_R_factor_gt 0.0593
_refine_ls_shift/su_max 0.003
_refine_ls_shift/su_mean 0.000
_refine_ls_structure_factor_coef Fsqd
_refine_ls_weighting_details 'calc w=1/[\s^2^(Fo^2^)+(0.0281P)^2^+14.0724P] where P=(Fo^2^+2Fc^2^)/3'
_refine_ls_weighting_scheme calc
_refine_ls_wR_factor_gt 0.1234
_refine_ls_wR_factor_ref 0.1315
_reflns_number_gt 5695
_reflns_number_total 7212
_reflns_threshold_expression >2sigma(I)
_cod_data_source_file c4sc02357a2.cif
_cod_data_source_block sj
_cod_depositor_comments
;
The following automatic conversions were performed:

'_chemical_melting_point' value 'not measured' was changed to '?' -
the value is undefined or not given.

'_symmetry_cell_setting' value
'Monoclinic' changed to 'monoclinic' according to
/usr/data/users/saulius/crontab/automatic-downloads/rss-feeds/RSC/lib/dictionaries/cif_core.dic
dictionary named 'cif_core.dic' version 2.4.2 from 2011-04-26.

Automatic conversion script
Id: cif_fix_values 2827 2014-09-09 07:05:25Z andrius 

The following automatic conversions were performed:

'_exptl_crystal_density_meas' value 'not measured' was changed to '?'
- the value is perceived as not measured.

Automatic conversion script
Id: cif_fix_values 3008 2015-01-20 13:52:24Z robertas 

 Adding full bibliography for 1517964--1517967.cif.
;
_cod_original_cell_volume 4061.4(5)
_cod_original_sg_symbol_H-M P2(1)/n
_cod_database_code 1517967

loop_
_symmetry_equiv_pos_as_xyz
'x, y, z'
'-x+1/2, y+1/2, -z+1/2'
'-x, -y, -z'
'x-1/2, -y-1/2, z-1/2'

loop_
_atom_site_label
_atom_site_type_symbol
_atom_site_fract_x
_atom_site_fract_y
_atom_site_fract_z
_atom_site_U_iso_or_equiv
_atom_site_adp_type
_atom_site_occupancy
_atom_site_symmetry_multiplicity
_atom_site_calc_flag
_atom_site_refinement_flags
_atom_site_disorder_assembly
_atom_site_disorder_group
C11 C -0.4952(4) 0.37018(19) -0.0756(2) 0.0223(9) Uani 1 1 d . . .
C12 C -0.4308(5) 0.41556(19) -0.1012(3) 0.0295(10) Uani 1 1 d . . .
H12 H -0.4613 0.4535 -0.0976 0.035 Uiso 1 1 calc R . .
C13 C -0.3230(5) 0.4051(2) -0.1317(3) 0.0349(11) Uani 1 1 d . . .
H13 H -0.2778 0.4362 -0.1483 0.042 Uiso 1 1 calc R . .
C14 C -0.2790(5) 0.3501(2) -0.1387(3) 0.0365(12) Uani 1 1 d . . .
H14 H -0.2049 0.3436 -0.1606 0.044 Uiso 1 1 calc R . .
C15 C -0.3431(5) 0.3042(2) -0.1138(3) 0.0334(11) Uani 1 1 d . . .
H15 H -0.3129 0.2664 -0.1181 0.040 Uiso 1 1 calc R . .
C16 C -0.4519(5) 0.31463(19) -0.0825(3) 0.0281(10) Uani 1 1 d . . .
H16 H -0.4971 0.2836 -0.0658 0.034 Uiso 1 1 calc R . .
C21 C -0.7631(4) 0.3299(2) -0.0629(3) 0.0293(10) Uani 1 1 d . . .
C22 C -0.8156(5) 0.3191(2) -0.1425(3) 0.0285(10) Uani 1 1 d . . .
H22 H -0.7770 0.3374 -0.1790 0.034 Uiso 1 1 calc R . .
C23 C -0.9245(5) 0.2815(2) -0.1683(3) 0.0359(11) Uani 1 1 d . . .
H23 H -0.9619 0.2747 -0.2227 0.043 Uiso 1 1 calc R . .
C24 C -0.9784(5) 0.2541(3) -0.1158(3) 0.0481(10) Uani 1 1 d . . .
H24 H -1.0511 0.2275 -0.1337 0.058 Uiso 1 1 calc R . .
C25 C -0.9274(5) 0.2652(3) -0.0377(3) 0.0481(10) Uani 1 1 d . . .
H25 H -0.9663 0.2461 -0.0019 0.058 Uiso 1 1 calc R . .
C26 C -0.8207(5) 0.3033(3) -0.0091(3) 0.0461(14) Uani 1 1 d . . .
H26 H -0.7876 0.3112 0.0453 0.055 Uiso 1 1 calc R . .
C31 C -0.5637(4) 0.3814(2) 0.0742(3) 0.0330(11) Uani 1 1 d D . .
H31 H -0.6398 0.3877 0.0989 0.040 Uiso 0.693(3) 1 calc PR A 1
H31A H -0.6433 0.3847 0.0968 0.040 Uiso 0.307(3) 1 calc PR A 2
C32 C -0.4826(9) 0.3302(3) 0.1089(5) 0.0273(6) Uani 0.693(3) 1 d PD A 1
H32A H -0.4326 0.3134 0.0738 0.033 Uiso 0.693(3) 1 calc PR A 1
H32B H -0.5402 0.3007 0.1240 0.033 Uiso 0.693(3) 1 calc PR A 1
C33 C -0.3833(7) 0.3601(3) 0.1818(4) 0.0273(6) Uani 0.693(3) 1 d PD A 1
H33A H -0.4310 0.3691 0.2217 0.033 Uiso 0.693(3) 1 calc PR A 1
H33B H -0.3020 0.3360 0.2056 0.033 Uiso 0.693(3) 1 calc PR A 1
C34 C -0.3425(6) 0.4137(3) 0.1471(4) 0.0273(6) Uani 0.693(3) 1 d PD A 1
H34A H -0.3097 0.4431 0.1880 0.033 Uiso 0.693(3) 1 calc PR A 1
H34B H -0.2682 0.4056 0.1225 0.033 Uiso 0.693(3) 1 calc PR A 1
O1 O -0.4696(5) 0.4336(2) 0.0872(3) 0.0273(6) Uani 0.693(3) 1 d PD A 1
C32A C -0.4995(19) 0.3221(5) 0.0956(11) 0.0273(6) Uani 0.307(3) 1 d PD A 2
H32C H -0.5675 0.2960 0.1077 0.033 Uiso 0.307(3) 1 calc PR A 2
H32D H -0.4710 0.3061 0.0512 0.033 Uiso 0.307(3) 1 calc PR A 2
C33A C -0.3766(13) 0.3282(6) 0.1658(8) 0.0273(6) Uani 0.307(3) 1 d PD A 2
H33C H -0.2899 0.3219 0.1517 0.033 Uiso 0.307(3) 1 calc PR A 2
H33D H -0.3812 0.3010 0.2075 0.033 Uiso 0.307(3) 1 calc PR A 2
C34A C -0.3868(14) 0.3894(6) 0.1917(7) 0.0273(6) Uani 0.307(3) 1 d PD A 2
H34C H -0.2943 0.4057 0.2158 0.033 Uiso 0.307(3) 1 calc PR A 2
H34D H -0.4415 0.3917 0.2297 0.033 Uiso 0.307(3) 1 calc PR A 2
O1A O -0.4600(11) 0.4211(4) 0.1150(6) 0.0273(6) Uani 0.307(3) 1 d PD A 2
C41 C -0.7064(5) 0.4530(2) -0.0584(3) 0.0360(11) Uani 1 1 d D . .
H41 H -0.6326 0.4824 -0.0405 0.043 Uiso 0.693(3) 1 calc PR A 1
H41A H -0.6326 0.4824 -0.0405 0.043 Uiso 0.307(3) 1 calc PR A 2
O2 O -0.7568(3) 0.45498(15) -0.14201(18) 0.0397(8) Uani 1 1 d D A .
C42 C -0.8244(8) 0.4674(5) -0.0256(4) 0.0544(11) Uani 0.693(3) 1 d PD A 1
H42A H -0.8728 0.4325 -0.0167 0.065 Uiso 0.693(3) 1 calc PR A 1
H42B H -0.7915 0.4884 0.0244 0.065 Uiso 0.693(3) 1 calc PR A 1
C43 C -0.9150(8) 0.5033(4) -0.0861(4) 0.0544(11) Uani 0.693(3) 1 d PD A 1
H43A H -0.8836 0.5435 -0.0817 0.065 Uiso 0.693(3) 1 calc PR A 1
H43B H -1.0115 0.5017 -0.0838 0.065 Uiso 0.693(3) 1 calc PR A 1
C44 C -0.8988(9) 0.4754(5) -0.1597(6) 0.0544(11) Uani 0.693(3) 1 d PD A 1
H44A H -0.9638 0.4431 -0.1753 0.065 Uiso 0.693(3) 1 calc PR A 1
H44B H -0.9177 0.5032 -0.2032 0.065 Uiso 0.693(3) 1 calc PR A 1
C42A C -0.8239(13) 0.4673(10) -0.0255(7) 0.0544(11) Uani 0.307(3) 1 d PD A 2
H42C H -0.8196 0.5077 -0.0088 0.065 Uiso 0.307(3) 1 calc PR A 2
H42D H -0.8229 0.4426 0.0197 0.065 Uiso 0.307(3) 1 calc PR A 2
C43A C -0.9507(11) 0.4563(9) -0.0928(7) 0.0544(11) Uani 0.307(3) 1 d PD A 2
H43C H -1.0244 0.4838 -0.0919 0.065 Uiso 0.307(3) 1 calc PR A 2
H43D H -0.9855 0.4172 -0.0898 0.065 Uiso 0.307(3) 1 calc PR A 2
C44A C -0.9033(16) 0.4641(13) -0.1711(15) 0.0544(11) Uani 0.307(3) 1 d PD A 2
H44C H -0.9472 0.4355 -0.2112 0.065 Uiso 0.307(3) 1 calc PR A 2
H44D H -0.9246 0.5028 -0.1933 0.065 Uiso 0.307(3) 1 calc PR A 2
P1 P -0.63153(11) 0.38233(5) -0.03134(6) 0.0243(3) Uani 1 1 d . A .
C51 C -1.0271(4) 0.38913(17) -0.3843(2) 0.0217(9) Uani 1 1 d . A .
C52 C -1.0621(5) 0.44547(19) -0.3743(3) 0.0291(10) Uani 1 1 d . . .
H52 H -1.0083 0.4755 -0.3861 0.035 Uiso 1 1 calc R . .
C53 C -1.1745(5) 0.4583(2) -0.3473(3) 0.0330(11) Uani 1 1 d . . .
H53 H -1.1990 0.4968 -0.3414 0.040 Uiso 1 1 calc R . .
C54 C -1.2498(5) 0.4142(2) -0.3290(3) 0.0356(12) Uani 1 1 d . . .
H54 H -1.3263 0.4225 -0.3099 0.043 Uiso 1 1 calc R . .
C55 C -1.2157(5) 0.3581(2) -0.3381(3) 0.0364(12) Uani 1 1 d . . .
H55 H -1.2689 0.3282 -0.3254 0.044 Uiso 1 1 calc R . .
C56 C -1.1044(5) 0.34533(19) -0.3655(3) 0.0286(10) Uani 1 1 d . . .
H56 H -1.0809 0.3067 -0.3716 0.034 Uiso 1 1 calc R . .
C61 C -0.7635(4) 0.42914(18) -0.4017(3) 0.0234(9) Uani 1 1 d . A .
C62 C -0.7048(5) 0.44186(19) -0.3228(3) 0.0315(11) Uani 1 1 d . . .
H62 H -0.7371 0.4235 -0.2839 0.038 Uiso 1 1 calc R . .
C63 C -0.5999(5) 0.4812(2) -0.3016(3) 0.0372(12) Uani 1 1 d . . .
H63 H -0.5583 0.4891 -0.2479 0.045 Uiso 1 1 calc R . .
C64 C -0.5545(5) 0.5094(2) -0.3580(3) 0.0381(12) Uani 1 1 d . . .
H64 H -0.4820 0.5364 -0.3431 0.046 Uiso 1 1 calc R . .
C65 C -0.6158(5) 0.4978(2) -0.4363(3) 0.0373(12) Uani 1 1 d . . .
H65 H -0.5865 0.5179 -0.4750 0.045 Uiso 1 1 calc R . .
C66 C -0.7185(5) 0.45761(19) -0.4588(3) 0.0294(10) Uani 1 1 d . . .
H66 H -0.7583 0.4493 -0.5126 0.035 Uiso 1 1 calc R . .
C71 C -0.8133(5) 0.30532(18) -0.3954(3) 0.0269(10) Uani 1 1 d . A .
H71 H -0.8861 0.2753 -0.4100 0.032 Uiso 1 1 calc R . .
C72 C -0.6959(5) 0.2892(2) -0.4289(3) 0.0310(11) Uani 1 1 d . . .
H72A H -0.6983 0.2481 -0.4419 0.037 Uiso 0.693(3) 1 calc PR A 1
H72B H -0.6991 0.3118 -0.4764 0.037 Uiso 0.693(3) 1 calc PR A 1
H72C H -0.7306 0.2676 -0.4783 0.037 Uiso 0.307(3) 1 calc PR A 2
H72D H -0.6473 0.3237 -0.4392 0.037 Uiso 0.307(3) 1 calc PR A 2
C73 C -0.5702(7) 0.3038(3) -0.3629(5) 0.0419(17) Uani 0.693(3) 1 d P A 1
H73A H -0.4909 0.2796 -0.3643 0.050 Uiso 0.693(3) 1 calc PR A 1
H73B H -0.5446 0.3444 -0.3649 0.050 Uiso 0.693(3) 1 calc PR A 1
C73A C -0.6041(16) 0.2536(8) -0.3681(10) 0.0419(17) Uani 0.307(3) 1 d P A 2
H73C H -0.5090 0.2525 -0.3727 0.050 Uiso 0.307(3) 1 calc PR A 2
H73D H -0.6395 0.2143 -0.3676 0.050 Uiso 0.307(3) 1 calc PR A 2
C74 C -0.6164(6) 0.2916(3) -0.2917(3) 0.0527(15) Uani 1 1 d . . .
H74A H -0.6042 0.2508 -0.2776 0.063 Uiso 0.693(3) 1 calc PR A 1
H74B H -0.5632 0.3146 -0.2468 0.063 Uiso 0.693(3) 1 calc PR A 1
H74C H -0.5907 0.2686 -0.2432 0.063 Uiso 0.307(3) 1 calc PR A 2
H74D H -0.5571 0.3259 -0.2844 0.063 Uiso 0.307(3) 1 calc PR A 2
C81 C -0.9650(9) 0.3703(3) -0.5340(5) 0.0301(6) Uani 0.693(3) 1 d PD A 1
H81 H -0.8899 0.3708 -0.5604 0.036 Uiso 0.693(3) 1 calc PR A 1
C82 C -1.0716(7) 0.4135(3) -0.5701(4) 0.0301(6) Uani 0.693(3) 1 d PD A 1
H82A H -1.0599 0.4273 -0.6204 0.036 Uiso 0.693(3) 1 calc PR A 1
H82B H -1.0668 0.4465 -0.5348 0.036 Uiso 0.693(3) 1 calc PR A 1
C83 C -1.2099(7) 0.3812(3) -0.5832(5) 0.0301(6) Uani 0.693(3) 1 d PD A 1
H83A H -1.2802 0.3953 -0.6301 0.036 Uiso 0.693(3) 1 calc PR A 1
H83B H -1.2457 0.3842 -0.5371 0.036 Uiso 0.693(3) 1 calc PR A 1
C84 C -1.1640(6) 0.3194(3) -0.5949(4) 0.0301(6) Uani 0.693(3) 1 d PD A 1
H84A H -1.2295 0.2914 -0.5841 0.036 Uiso 0.693(3) 1 calc PR A 1
H84B H -1.1592 0.3139 -0.6491 0.036 Uiso 0.693(3) 1 calc PR A 1
O4 O -1.0241(5) 0.31255(19) -0.5376(3) 0.0301(6) Uani 0.693(3) 1 d PD A 1
C81A C -0.9622(19) 0.3680(7) -0.5333(9) 0.0301(6) Uani 0.307(3) 1 d PD A 2
H81A H -0.8868 0.3575 -0.5568 0.036 Uiso 0.307(3) 1 calc PR A 2
C82A C -1.0129(14) 0.4261(6) -0.5601(9) 0.0301(6) Uani 0.307(3) 1 d PD A 2
H82C H -0.9476 0.4453 -0.5840 0.036 Uiso 0.307(3) 1 calc PR A 2
H82D H -1.0211 0.4492 -0.5152 0.036 Uiso 0.307(3) 1 calc PR A 2
C83A C -1.1500(13) 0.4202(5) -0.6188(8) 0.0301(6) Uani 0.307(3) 1 d PD A 2
H83C H -1.1410 0.4165 -0.6725 0.036 Uiso 0.307(3) 1 calc PR A 2
H83D H -1.2104 0.4530 -0.6167 0.036 Uiso 0.307(3) 1 calc PR A 2
C84A C -1.2043(14) 0.3647(5) -0.5918(11) 0.0301(6) Uani 0.307(3) 1 d PD A 2
H84C H -1.2706 0.3457 -0.6364 0.036 Uiso 0.307(3) 1 calc PR A 2
H84D H -1.2509 0.3728 -0.5510 0.036 Uiso 0.307(3) 1 calc PR A 2
O4A O -1.0752(11) 0.3262(4) -0.5583(7) 0.0301(6) Uani 0.307(3) 1 d PD A 2
O3 O -0.7604(4) 0.30708(14) -0.31279(19) 0.0372(8) Uani 1 1 d . A .
P2 P -0.89137(11) 0.37474(5) -0.42772(6) 0.0217(2) Uani 1 1 d D . .
Cl1A Cl -0.0196(2) 0.3741(3) 0.2455(5) 0.0539(10) Uani 0.693(3) 1 d PD A 1
Cl1B Cl -0.0137(9) 0.3608(14) 0.2569(19) 0.0539(10) Uani 0.193(6) 1 d PD A 2
Cl1C Cl -0.0230(5) 0.3579(8) 0.2054(11) 0.0539(10) Uani 0.114(5) 1 d PD A 3
Cl2 Cl 0.26752(12) 0.28909(5) 0.20479(6) 0.0314(3) Uani 1 1 d . A .
Cl3 Cl 0.32503(12) 0.37486(5) 0.38395(6) 0.0327(3) Uani 1 1 d . A .
Cl4 Cl 0.26238(11) 0.44933(5) 0.19691(6) 0.0296(3) Uani 1 1 d . A .
Ni1 Ni 0.20631(5) 0.37026(2) 0.25511(3) 0.02505(15) Uani 1 1 d D . .

loop_
_atom_site_aniso_label
_atom_site_aniso_U_11
_atom_site_aniso_U_22
_atom_site_aniso_U_33
_atom_site_aniso_U_23
_atom_site_aniso_U_13
_atom_site_aniso_U_12
C11 0.018(2) 0.030(2) 0.019(2) -0.0050(18) 0.0048(17) -0.0007(18)
C12 0.035(3) 0.025(2) 0.029(3) 0.0032(19) 0.009(2) 0.003(2)
C13 0.034(3) 0.037(3) 0.040(3) 0.009(2) 0.020(2) -0.005(2)
C14 0.026(2) 0.051(3) 0.038(3) 0.011(2) 0.018(2) 0.007(2)
C15 0.036(3) 0.034(3) 0.035(3) 0.006(2) 0.017(2) 0.009(2)
C16 0.034(3) 0.028(2) 0.026(2) 0.0028(19) 0.015(2) -0.003(2)
C21 0.024(2) 0.042(3) 0.025(2) -0.006(2) 0.0120(19) -0.006(2)
C22 0.030(2) 0.037(3) 0.020(2) -0.0035(19) 0.0088(19) -0.007(2)
C23 0.032(3) 0.039(3) 0.032(3) -0.003(2) 0.002(2) -0.006(2)
C24 0.034(2) 0.073(3) 0.037(2) 0.006(2) 0.0105(17) -0.0244(19)
C25 0.034(2) 0.073(3) 0.037(2) 0.006(2) 0.0105(17) -0.0244(19)
C26 0.035(3) 0.080(4) 0.023(3) -0.002(3) 0.006(2) -0.023(3)
C31 0.019(2) 0.058(3) 0.021(2) -0.011(2) 0.0042(18) 0.001(2)
C32 0.0231(12) 0.0331(17) 0.0198(17) 0.0069(13) -0.0035(11) 0.0014(12)
C33 0.0231(12) 0.0331(17) 0.0198(17) 0.0069(13) -0.0035(11) 0.0014(12)
C34 0.0231(12) 0.0331(17) 0.0198(17) 0.0069(13) -0.0035(11) 0.0014(12)
O1 0.0231(12) 0.0331(17) 0.0198(17) 0.0069(13) -0.0035(11) 0.0014(12)
C32A 0.0231(12) 0.0331(17) 0.0198(17) 0.0069(13) -0.0035(11) 0.0014(12)
C33A 0.0231(12) 0.0331(17) 0.0198(17) 0.0069(13) -0.0035(11) 0.0014(12)
C34A 0.0231(12) 0.0331(17) 0.0198(17) 0.0069(13) -0.0035(11) 0.0014(12)
O1A 0.0231(12) 0.0331(17) 0.0198(17) 0.0069(13) -0.0035(11) 0.0014(12)
C41 0.030(3) 0.047(3) 0.025(3) -0.009(2) -0.001(2) 0.007(2)
O2 0.041(2) 0.044(2) 0.0294(18) -0.0005(15) 0.0028(16) 0.0098(16)
C42 0.041(2) 0.071(3) 0.043(2) -0.012(2) 0.0002(17) 0.021(2)
C43 0.041(2) 0.071(3) 0.043(2) -0.012(2) 0.0002(17) 0.021(2)
C44 0.041(2) 0.071(3) 0.043(2) -0.012(2) 0.0002(17) 0.021(2)
C42A 0.041(2) 0.071(3) 0.043(2) -0.012(2) 0.0002(17) 0.021(2)
C43A 0.041(2) 0.071(3) 0.043(2) -0.012(2) 0.0002(17) 0.021(2)
C44A 0.041(2) 0.071(3) 0.043(2) -0.012(2) 0.0002(17) 0.021(2)
P1 0.0176(5) 0.0348(7) 0.0202(6) -0.0075(5) 0.0050(4) -0.0018(5)
C51 0.026(2) 0.022(2) 0.021(2) 0.0018(17) 0.0123(18) 0.0050(17)
C52 0.038(3) 0.022(2) 0.033(3) -0.0008(19) 0.020(2) 0.0005(19)
C53 0.043(3) 0.030(3) 0.032(3) 0.003(2) 0.021(2) 0.013(2)
C54 0.034(3) 0.046(3) 0.035(3) 0.010(2) 0.024(2) 0.016(2)
C55 0.032(3) 0.038(3) 0.047(3) 0.016(2) 0.024(2) 0.002(2)
C56 0.031(2) 0.025(2) 0.034(3) 0.007(2) 0.017(2) 0.0052(19)
C61 0.025(2) 0.022(2) 0.027(2) -0.0014(18) 0.0124(19) 0.0017(18)
C62 0.042(3) 0.027(2) 0.029(3) 0.001(2) 0.015(2) -0.004(2)
C63 0.037(3) 0.029(3) 0.039(3) -0.004(2) -0.001(2) 0.001(2)
C64 0.025(3) 0.031(3) 0.058(4) -0.010(2) 0.012(2) -0.005(2)
C65 0.039(3) 0.032(3) 0.052(3) -0.006(2) 0.031(3) -0.007(2)
C66 0.040(3) 0.027(2) 0.027(2) -0.0022(19) 0.018(2) -0.005(2)
C71 0.028(2) 0.023(2) 0.031(3) -0.0021(19) 0.009(2) 0.0000(18)
C72 0.032(3) 0.034(3) 0.029(3) -0.008(2) 0.013(2) 0.004(2)
C73 0.024(3) 0.043(4) 0.056(4) -0.001(4) 0.008(3) 0.010(3)
C73A 0.024(3) 0.043(4) 0.056(4) -0.001(4) 0.008(3) 0.010(3)
C74 0.055(4) 0.065(4) 0.031(3) 0.005(3) 0.001(3) 0.014(3)
C81 0.0277(14) 0.0229(13) 0.0349(14) -0.0013(11) 0.0011(11) 0.0053(11)
C82 0.0277(14) 0.0229(13) 0.0349(14) -0.0013(11) 0.0011(11) 0.0053(11)
C83 0.0277(14) 0.0229(13) 0.0349(14) -0.0013(11) 0.0011(11) 0.0053(11)
C84 0.0277(14) 0.0229(13) 0.0349(14) -0.0013(11) 0.0011(11) 0.0053(11)
O4 0.0277(14) 0.0229(13) 0.0349(14) -0.0013(11) 0.0011(11) 0.0053(11)
C81A 0.0277(14) 0.0229(13) 0.0349(14) -0.0013(11) 0.0011(11) 0.0053(11)
C82A 0.0277(14) 0.0229(13) 0.0349(14) -0.0013(11) 0.0011(11) 0.0053(11)
C83A 0.0277(14) 0.0229(13) 0.0349(14) -0.0013(11) 0.0011(11) 0.0053(11)
C84A 0.0277(14) 0.0229(13) 0.0349(14) -0.0013(11) 0.0011(11) 0.0053(11)
O4A 0.0277(14) 0.0229(13) 0.0349(14) -0.0013(11) 0.0011(11) 0.0053(11)
O3 0.050(2) 0.0365(19) 0.0305(18) 0.0087(15) 0.0195(16) 0.0120(16)
P2 0.0242(5) 0.0184(5) 0.0266(6) -0.0021(5) 0.0136(5) -0.0004(4)
Cl1A 0.0222(7) 0.094(4) 0.049(3) 0.014(2) 0.0149(10) 0.0101(9)
Cl1B 0.0222(7) 0.094(4) 0.049(3) 0.014(2) 0.0149(10) 0.0101(9)
Cl1C 0.0222(7) 0.094(4) 0.049(3) 0.014(2) 0.0149(10) 0.0101(9)
Cl2 0.0368(6) 0.0320(6) 0.0253(6) -0.0038(5) 0.0086(5) 0.0051(5)
Cl3 0.0365(6) 0.0401(7) 0.0253(6) -0.0038(5) 0.0148(5) 0.0026(5)
Cl4 0.0350(6) 0.0273(6) 0.0288(6) 0.0014(5) 0.0130(5) 0.0044(5)
Ni1 0.0226(3) 0.0279(3) 0.0276(3) 0.0008(2) 0.0118(2) 0.0033(2)

loop_
_atom_type_symbol
_atom_type_description
_atom_type_scat_dispersion_real
_atom_type_scat_dispersion_imag
_atom_type_scat_source
C C 0.0033 0.0016 'International Tables Vol C Tables 4.2.6.8 and 6.1.1.4'
H H 0.0000 0.0000 'International Tables Vol C Tables 4.2.6.8 and 6.1.1.4'
P P 0.1023 0.0942 'International Tables Vol C Tables 4.2.6.8 and 6.1.1.4'
Cl Cl 0.1484 0.1585 'International Tables Vol C Tables 4.2.6.8 and 6.1.1.4'
Ni Ni 0.3393 1.1124 'International Tables Vol C Tables 4.2.6.8 and 6.1.1.4'
O O 0.0106 0.0060 'International Tables Vol C Tables 4.2.6.8 and 6.1.1.4'

loop_
_geom_angle_atom_site_label_1
_geom_angle_atom_site_label_2
_geom_angle_atom_site_label_3
_geom_angle
C12 C11 C16 119.9(4)
C12 C11 P1 120.8(3)
C16 C11 P1 119.2(3)
C13 C12 C11 119.5(4)
C13 C12 H12 120.2
C11 C12 H12 120.2
C12 C13 C14 121.0(4)
C12 C13 H13 119.5
C14 C13 H13 119.5
C13 C14 C15 120.1(4)
C13 C14 H14 119.9
C15 C14 H14 119.9
C16 C15 C14 119.1(4)
C16 C15 H15 120.5
C14 C15 H15 120.5
C15 C16 C11 120.4(4)
C15 C16 H16 119.8
C11 C16 H16 119.8
C22 C21 C26 120.3(4)
C22 C21 P1 118.9(3)
C26 C21 P1 120.6(4)
C23 C22 C21 119.6(4)
C23 C22 H22 120.2
C21 C22 H22 120.2
C24 C23 C22 120.4(5)
C24 C23 H23 119.8
C22 C23 H23 119.8
C25 C24 C23 119.9(5)
C25 C24 H24 120.1
C23 C24 H24 120.1
C24 C25 C26 121.9(5)
C24 C25 H25 119.0
C26 C25 H25 119.0
C25 C26 C21 117.9(5)
C25 C26 H26 121.0
C21 C26 H26 121.0
O1A C31 C32 94.3(5)
O1A C31 O1 21.5(4)
C32 C31 O1 109.7(4)
O1A C31 C32A 105.3(7)
C32 C31 C32A 11.7(6)
O1 C31 C32A 119.0(7)
O1A C31 P1 121.7(5)
C32 C31 P1 116.4(4)
O1 C31 P1 100.7(3)
C32A C31 P1 106.2(7)
O1A C31 H31 103.1
C32 C31 H31 109.9
O1 C31 H31 109.9
C32A C31 H31 110.4
P1 C31 H31 109.9
O1A C31 H31A 107.6
C32 C31 H31A 108.0
O1 C31 H31A 114.6
C32A C31 H31A 107.6
P1 C31 H31A 107.6
H31 C31 H31A 4.7
C31 C32 C33 97.7(5)
C31 C32 H32A 112.2
C33 C32 H32A 112.2
C31 C32 H32B 112.2
C33 C32 H32B 112.2
H32A C32 H32B 109.8
C34 C33 C32 102.7(5)
C34 C33 H33A 111.2
C32 C33 H33A 111.2
C34 C33 H33B 111.2
C32 C33 H33B 111.2
H33A C33 H33B 109.1
O1 C34 C33 105.8(5)
O1 C34 H34A 110.6
C33 C34 H34A 110.6
O1 C34 H34B 110.6
C33 C34 H34B 110.6
H34A C34 H34B 108.7
C34 O1 C31 103.5(4)
C33A C32A C31 108.3(9)
C33A C32A H32C 110.0
C31 C32A H32C 110.0
C33A C32A H32D 110.0
C31 C32A H32D 110.0
H32C C32A H32D 108.4
C32A C33A C34A 103.4(9)
C32A C33A H33C 111.1
C34A C33A H33C 111.1
C32A C33A H33D 111.1
C34A C33A H33D 111.1
H33C C33A H33D 109.1
C33A C34A O1A 104.0(8)
C33A C34A H34C 111.0
O1A C34A H34C 111.0
C33A C34A H34D 111.0
O1A C34A H34D 111.0
H34C C34A H34D 109.0
C31 O1A C34A 103.5(8)
O2 C41 C42A 107.9(5)
O2 C41 C42 107.8(4)
C42A C41 C42 0.1(10)
O2 C41 P1 107.6(3)
C42A C41 P1 114.5(9)
C42 C41 P1 114.6(5)
O2 C41 H41 108.9
C42A C41 H41 108.9
C42 C41 H41 108.9
P1 C41 H41 108.9
O2 C41 H41A 108.9
C42A C41 H41A 108.9
C42 C41 H41A 108.9
P1 C41 H41A 108.9
H41 C41 H41A 0.0
C41 O2 C44A 114.0(11)
C41 O2 C44 106.0(5)
C44A O2 C44 13.0(12)
C43 C42 C41 104.1(6)
C43 C42 H42A 110.9
C41 C42 H42A 110.9
C43 C42 H42B 110.9
C41 C42 H42B 110.9
H42A C42 H42B 109.0
C42 C43 C44 100.9(7)
C42 C43 H43A 111.6
C44 C43 H43A 111.6
C42 C43 H43B 111.6
C44 C43 H43B 111.6
H43A C43 H43B 109.4
O2 C44 C43 107.1(6)
O2 C44 H44A 110.3
C43 C44 H44A 110.3
O2 C44 H44B 110.3
C43 C44 H44B 110.3
H44A C44 H44B 108.5
C41 C42A C43A 103.9(9)
C41 C42A H42C 111.0
C43A C42A H42C 111.0
C41 C42A H42D 111.0
C43A C42A H42D 111.0
H42C C42A H42D 109.0
C42A C43A C44A 105.9(10)
C42A C43A H43C 110.5
C44A C43A H43C 110.5
C42A C43A H43D 110.5
C44A C43A H43D 110.5
H43C C43A H43D 108.7
O2 C44A C43A 101.5(16)
O2 C44A H44C 111.5
C43A C44A H44C 111.5
O2 C44A H44D 111.5
C43A C44A H44D 111.5
H44C C44A H44D 109.3
C21 P1 C11 110.5(2)
C21 P1 C31 110.5(2)
C11 P1 C31 109.88(19)
C21 P1 C41 109.0(2)
C11 P1 C41 109.9(2)
C31 P1 C41 107.0(2)
C56 C51 C52 119.4(4)
C56 C51 P2 121.2(3)
C52 C51 P2 119.3(3)
C53 C52 C51 120.9(4)
C53 C52 H52 119.6
C51 C52 H52 119.6
C54 C53 C52 118.8(4)
C54 C53 H53 120.6
C52 C53 H53 120.6
C53 C54 C55 121.0(4)
C53 C54 H54 119.5
C55 C54 H54 119.5
C56 C55 C54 120.2(4)
C56 C55 H55 119.9
C54 C55 H55 119.9
C55 C56 C51 119.8(4)
C55 C56 H56 120.1
C51 C56 H56 120.1
C62 C61 C66 119.9(4)
C62 C61 P2 119.2(3)
C66 C61 P2 121.0(3)
C63 C62 C61 119.8(4)
C63 C62 H62 120.1
C61 C62 H62 120.1
C62 C63 C64 120.6(5)
C62 C63 H63 119.7
C64 C63 H63 119.7
C65 C64 C63 119.4(4)
C65 C64 H64 120.3
C63 C64 H64 120.3
C66 C65 C64 121.0(5)
C66 C65 H65 119.5
C64 C65 H65 119.5
C65 C66 C61 119.3(4)
C65 C66 H66 120.3
C61 C66 H66 120.3
O3 C71 C72 107.8(4)
O3 C71 P2 107.7(3)
C72 C71 P2 114.4(3)
O3 C71 H71 108.9
C72 C71 H71 108.9
P2 C71 H71 108.9
C73A C72 C73 48.4(7)
C73A C72 C71 104.7(7)
C73 C72 C71 102.6(4)
C73A C72 H72A 65.7
C73 C72 H72A 111.2
C71 C72 H72A 111.2
C73A C72 H72B 142.5
C73 C72 H72B 111.2
C71 C72 H72B 111.2
H72A C72 H72B 109.2
C73A C72 H72C 110.8
C73 C72 H72C 145.0
C71 C72 H72C 110.8
H72A C72 H72C 46.8
H72B C72 H72C 66.2
C73A C72 H72D 110.8
C73 C72 H72D 66.7
C71 C72 H72D 110.8
H72A C72 H72D 137.1
H72B C72 H72D 45.9
H72C C72 H72D 108.9
C74 C73 C72 102.8(5)
C74 C73 H73A 111.2
C72 C73 H73A 111.2
C74 C73 H73B 111.2
C72 C73 H73B 111.2
H73A C73 H73B 109.1
C72 C73A C74 96.9(9)
C72 C73A H73C 112.4
C74 C73A H73C 112.4
C72 C73A H73D 112.4
C74 C73A H73D 112.4
H73C C73A H73D 109.9
O3 C74 C73 105.4(4)
O3 C74 C73A 103.0(6)
C73 C74 C73A 45.2(7)
O3 C74 H74A 110.7
C73 C74 H74A 110.7
C73A C74 H74A 69.8
O3 C74 H74B 110.7
C73 C74 H74B 110.7
C73A C74 H74B 143.8
H74A C74 H74B 108.8
O3 C74 H74C 111.2
C73 C74 H74C 140.9
C73A C74 H74C 111.2
H74A C74 H74C 42.9
H74B C74 H74C 68.9
O3 C74 H74D 111.2
C73 C74 H74D 68.5
C73A C74 H74D 111.2
H74A C74 H74D 136.5
H74B C74 H74D 43.9
H74C C74 H74D 109.1
O4 C81 C82 111.8(6)
O4 C81 P2 98.0(5)
C82 C81 P2 116.3(7)
O4 C81 H81 110.1
C82 C81 H81 110.1
P2 C81 H81 110.1
C81 C82 C83 104.3(6)
C81 C82 H82A 110.9
C83 C82 H82A 110.9
C81 C82 H82B 110.9
C83 C82 H82B 110.9
H82A C82 H82B 108.9
C82 C83 C84 100.6(5)
C82 C83 H83A 111.6
C84 C83 H83A 111.6
C82 C83 H83B 111.6
C84 C83 H83B 111.6
H83A C83 H83B 109.4
O4 C84 C83 105.6(5)
O4 C84 H84A 110.6
C83 C84 H84A 110.6
O4 C84 H84B 110.6
C83 C84 H84B 110.6
H84A C84 H84B 108.7
C81 O4 C84 103.0(5)
O4A C81A C82A 110.1(12)
O4A C81A P2 114.5(12)
C82A C81A P2 104.6(11)
O4A C81A H81A 109.1
C82A C81A H81A 109.1
P2 C81A H81A 109.1
C81A C82A C83A 108.1(10)
C81A C82A H82C 110.1
C83A C82A H82C 110.1
C81A C82A H82D 110.1
C83A C82A H82D 110.1
H82C C82A H82D 108.4
C82A C83A C84A 101.7(10)
C82A C83A H83C 111.4
C84A C83A H83C 111.4
C82A C83A H83D 111.4
C84A C83A H83D 111.4
H83C C83A H83D 109.3
C83A C84A O4A 105.8(9)
C83A C84A H84C 110.6
O4A C84A H84C 110.6
C83A C84A H84D 110.6
O4A C84A H84D 110.6
H84C C84A H84D 108.7
C81A O4A C84A 103.0(10)
C71 O3 C74 108.7(3)
C61 P2 C51 110.0(2)
C61 P2 C81A 112.1(6)
C51 P2 C81A 109.6(7)
C61 P2 C71 109.7(2)
C51 P2 C71 110.4(2)
C81A P2 C71 104.9(6)
C61 P2 C81 111.3(3)
C51 P2 C81 108.6(4)
C81A P2 C81 1.8(8)
C71 P2 C81 106.7(3)
Cl1A Ni1 Cl1B 9.4(6)
Cl1A Ni1 Cl1C 20.5(5)
Cl1B Ni1 Cl1C 23.0(11)
Cl1A Ni1 Cl2 112.9(3)
Cl1B Ni1 Cl2 107.8(10)
Cl1C Ni1 Cl2 95.9(5)
Cl1A Ni1 Cl4 108.17(13)
Cl1B Ni1 Cl4 117.6(5)
Cl1C Ni1 Cl4 106.7(4)
Cl2 Ni1 Cl4 111.97(4)
Cl1A Ni1 Cl3 108.2(2)
Cl1B Ni1 Cl3 103.6(9)
Cl1C Ni1 Cl3 126.5(5)
Cl2 Ni1 Cl3 108.29(5)
Cl4 Ni1 Cl3 107.03(5)

loop_
_geom_bond_atom_site_label_1
_geom_bond_atom_site_label_2
_geom_bond_distance
C11 C12 1.391(6)
C11 C16 1.391(6)
C11 P1 1.794(4)
C12 C13 1.372(6)
C12 H12 0.9500
C13 C14 1.382(7)
C13 H13 0.9500
C14 C15 1.393(7)
C14 H14 0.9500
C15 C16 1.388(6)
C15 H15 0.9500
C16 H16 0.9500
C21 C22 1.391(6)
C21 C26 1.400(6)
C21 P1 1.784(5)
C22 C23 1.385(6)
C22 H22 0.9500
C23 C24 1.369(7)
C23 H23 0.9500
C24 C25 1.366(7)
C24 H24 0.9500
C25 C26 1.385(7)
C25 H25 0.9500
C26 H26 0.9500
C31 O1A 1.438(10)
C31 C32 1.487(8)
C31 O1 1.528(6)
C31 C32A 1.536(12)
C31 P1 1.812(4)
C31 H31 1.0000
C31 H31A 1.0000
C32 C33 1.566(8)
C32 H32A 0.9900
C32 H32B 0.9900
C33 C34 1.509(9)
C33 H33A 0.9900
C33 H33B 0.9900
C34 O1 1.497(7)
C34 H34A 0.9900
C34 H34B 0.9900
C32A C33A 1.503(13)
C32A H32C 0.9900
C32A H32D 0.9900
C33A C34A 1.520(15)
C33A H33C 0.9900
C33A H33D 0.9900
C34A O1A 1.549(12)
C34A H34C 0.9900
C34A H34D 0.9900
C41 O2 1.434(5)
C41 C42A 1.505(12)
C41 C42 1.509(8)
C41 P1 1.829(5)
C41 H41 1.0000
C41 H41A 1.0000
O2 C44A 1.443(14)
O2 C44 1.463(8)
C42 C43 1.468(11)
C42 H42A 0.9900
C42 H42B 0.9900
C43 C44 1.517(10)
C43 H43A 0.9900
C43 H43B 0.9900
C44 H44A 0.9900
C44 H44B 0.9900
C42A C43A 1.512(15)
C42A H42C 0.9900
C42A H42D 0.9900
C43A C44A 1.61(3)
C43A H43C 0.9900
C43A H43D 0.9900
C44A H44C 0.9900
C44A H44D 0.9900
C51 C56 1.389(6)
C51 C52 1.393(6)
C51 P2 1.788(4)
C52 C53 1.388(6)
C52 H52 0.9500
C53 C54 1.377(7)
C53 H53 0.9500
C54 C55 1.383(7)
C54 H54 0.9500
C55 C56 1.382(6)
C55 H55 0.9500
C56 H56 0.9500
C61 C62 1.395(6)
C61 C66 1.397(6)
C61 P2 1.784(4)
C62 C63 1.377(7)
C62 H62 0.9500
C63 C64 1.384(7)
C63 H63 0.9500
C64 C65 1.384(7)
C64 H64 0.9500
C65 C66 1.377(6)
C65 H65 0.9500
C66 H66 0.9500
C71 O3 1.419(5)
C71 C72 1.520(6)
C71 P2 1.831(4)
C71 H71 1.0000
C72 C73A 1.473(17)
C72 C73 1.509(9)
C72 H72A 0.9900
C72 H72B 0.9900
C72 H72C 0.9900
C72 H72D 0.9900
C73 C74 1.497(9)
C73 H73A 0.9900
C73 H73B 0.9900
C73A C74 1.662(18)
C73A H73C 0.9900
C73A H73D 0.9900
C74 O3 1.446(6)
C74 H74A 0.9900
C74 H74B 0.9900
C74 H74C 0.9900
C74 H74D 0.9900
C81 O4 1.474(8)
C81 C82 1.489(9)
C81 P2 1.832(8)
C81 H81 1.0000
C82 C83 1.551(9)
C82 H82A 0.9900
C82 H82B 0.9900
C83 C84 1.554(8)
C83 H83A 0.9900
C83 H83B 0.9900
C84 O4 1.504(7)
C84 H84A 0.9900
C84 H84B 0.9900
C81A O4A 1.477(13)
C81A C82A 1.485(14)
C81A P2 1.822(15)
C81A H81A 1.0000
C82A C83A 1.490(13)
C82A H82C 0.9900
C82A H82D 0.9900
C83A C84A 1.542(16)
C83A H83C 0.9900
C83A H83D 0.9900
C84A O4A 1.562(13)
C84A H84C 0.9900
C84A H84D 0.9900
Cl1A Ni1 2.2466(19)
Cl1B Ni1 2.249(4)
Cl1C Ni1 2.258(5)
Cl2 Ni1 2.2643(12)
Cl3 Ni1 2.2745(12)
Cl4 Ni1 2.2737(12)
